data_4115346
loop_
_publ_author_name
'Patrick L. Holland'
'Thomas R. Cundari'
'Lanyn L. Perez'
'Nathan A. Eckert'
'Rene J. Lachicotte'

_publ_section_title
;
 Electronically Unsaturated Three-Coordinate Chloride and Methyl Complexes
 of Iron, Cobalt, and Nickel
;
_journal_name_full 'Journal of the American Chemical Society'
_journal_page_first 14416
_journal_page_last 14424
_journal_paper_doi 10.1021/ja025583m
_journal_volume 124
_journal_year 2002
_chemical_formula_sum 'C35 H53 Cl N2 Ni'
_chemical_formula_weight 595.95
_chemical_name_common LNiCl
_chemical_name_systematic
; 
 2,2,6,6-tetramethyl-3,5-bis(2,6-diisopropylphenylimido)heptyl nickel(II)
 chloride 
;
_space_group_IT_number 15
_symmetry_cell_setting monoclinic
_symmetry_space_group_name_Hall '-C 2yc'
_symmetry_space_group_name_H-M 'C 1 2/c 1'
_atom_sites_solution_hydrogens geom
_atom_sites_solution_primary direct
_atom_sites_solution_secondary difmap
_audit_creation_method SHELXL-97
_cell_angle_alpha 90.00
_cell_angle_beta 108.6040(10)
_cell_angle_gamma 90.00
_cell_formula_units_Z 4
_cell_length_a 22.8416(17)
_cell_length_b 9.1166(6)
_cell_length_c 17.0423(12)
_cell_measurement_temperature 293(2)
_cell_volume 3363.4(4)
_computing_cell_refinement 'Bruker SMART'
_computing_data_collection 'Bruker SMART'
_computing_data_reduction 'Bruker SHELXTL'
_computing_molecular_graphics 'Bruker SHELXTL'
_computing_publication_material 'Bruker SHELXTL'
_computing_structure_refinement 'SHELXL-97 (Sheldrick, 1997)'
_computing_structure_solution 'SHELXS-97 (Sheldrick, 1990)'
_diffrn_ambient_temperature 293(2)
_diffrn_measured_fraction_theta_full 0.997
_diffrn_measured_fraction_theta_max 0.997
_diffrn_measurement_device_type 'CCD area detector'
_diffrn_measurement_method 'phi and omega scans'
_diffrn_radiation_monochromator graphite
_diffrn_radiation_source 'fine-focus sealed tube'
_diffrn_radiation_type MoK\a
_diffrn_radiation_wavelength 0.71073
_diffrn_reflns_av_R_equivalents 0.0235
_diffrn_reflns_av_sigmaI/netI 0.0217
_diffrn_reflns_limit_h_max 25
_diffrn_reflns_limit_h_min -13
_diffrn_reflns_limit_k_max 9
_diffrn_reflns_limit_k_min -10
_diffrn_reflns_limit_l_max 18
_diffrn_reflns_limit_l_min -18
_diffrn_reflns_number 7397
_diffrn_reflns_theta_full 23.24
_diffrn_reflns_theta_max 23.24
_diffrn_reflns_theta_min 1.88
_exptl_absorpt_coefficient_mu 0.681
_exptl_absorpt_correction_T_max 0.928
_exptl_absorpt_correction_T_min 0.861
_exptl_absorpt_correction_type 'empirical; SADABS'
_exptl_crystal_colour Green/Brown
_exptl_crystal_density_diffrn 1.177
_exptl_crystal_density_meas ?
_exptl_crystal_description Prism
_exptl_crystal_F_000 1288
_exptl_crystal_size_max 0.20
_exptl_crystal_size_mid 0.20
_exptl_crystal_size_min 0.22
_refine_diff_density_max 0.293
_refine_diff_density_min -0.909
_refine_diff_density_rms 0.056
_refine_ls_extinction_method none
_refine_ls_goodness_of_fit_ref 1.038
_refine_ls_hydrogen_treatment mixed
_refine_ls_matrix_type full
_refine_ls_number_parameters 178
_refine_ls_number_reflns 2408
_refine_ls_number_restraints 0
_refine_ls_restrained_S_all 1.038
_refine_ls_R_factor_all 0.0668
_refine_ls_R_factor_gt 0.0631
_refine_ls_shift/su_max 0.000
_refine_ls_shift/su_mean 0.000
_refine_ls_structure_factor_coef Fsqd
_refine_ls_weighting_details 'calc w=1/[\s^2^(Fo^2^)+(0.1131P)^2^+16.2416P] where P=(Fo^2^+2Fc^2^)/3'
_refine_ls_weighting_scheme calc
_refine_ls_wR_factor_gt 0.1825
_refine_ls_wR_factor_ref 0.1852
_reflns_number_gt 2331
_reflns_number_total 2408
_reflns_threshold_expression >2sigma(I)
_cod_data_source_file ja025583m-3_s1_1.cif
_cod_data_source_block LNiCl
_cod_depositor_comments
;
The following automatic conversions were performed:

'_exptl_crystal_density_meas' value 'na' was changed to '?' - the
value is perceived as not measured.

Automatic conversion script
Id: cif_fix_values 3008 2015-01-20 13:52:24Z robertas 
;
_cod_database_code 4115346

loop_
_symmetry_equiv_pos_as_xyz
'x, y, z'
'-x, y, -z+1/2'
'x+1/2, y+1/2, z'
'-x+1/2, y+1/2, -z+1/2'
'-x, -y, -z'
'x, -y, z-1/2'
'-x+1/2, -y+1/2, -z'
'x+1/2, -y+1/2, z-1/2'

loop_
_atom_site_label
_atom_site_type_symbol
_atom_site_fract_x
_atom_site_fract_y
_atom_site_fract_z
_atom_site_U_iso_or_equiv
_atom_site_adp_type
_atom_site_occupancy
_atom_site_symmetry_multiplicity
_atom_site_calc_flag
_atom_site_refinement_flags
Ni1 Ni 1.0000 0.24025(8) 0.2500 0.0323(3) Uani 1 2 d S
Cl1 Cl 1.0000 0.47463(17) 0.2500 0.0508(6) Uani 1 2 d S
N11 N 0.93946(15) 0.1087(4) 0.2023(2) 0.0245(8) Uani 1 1 d .
C11 C 0.8914(2) -0.1442(5) 0.1603(3) 0.0318(10) Uani 1 1 d .
C21 C 0.94460(19) -0.0384(4) 0.2045(3) 0.0261(10) Uani 1 1 d .
C31 C 1.0000 -0.1024(6) 0.2500 0.0290(14) Uani 1 2 d S
H31A H 1.0000 -0.2044 0.2500 0.035 Uiso 1 2 calc SR
C41 C 0.8775(2) -0.2410(5) 0.2262(3) 0.0413(12) Uani 1 1 d .
H41A H 0.8640 -0.1804 0.2632 0.062 Uiso 1 1 calc R
H41B H 0.9141 -0.2932 0.2569 0.062 Uiso 1 1 calc R
H41C H 0.8455 -0.3099 0.1995 0.062 Uiso 1 1 calc R
C51 C 0.9133(3) -0.2419(6) 0.1010(3) 0.0448(13) Uani 1 1 d .
H51A H 0.9521 -0.2865 0.1309 0.067 Uiso 1 1 calc R
H51B H 0.9182 -0.1830 0.0569 0.067 Uiso 1 1 calc R
H51C H 0.8832 -0.3170 0.0785 0.067 Uiso 1 1 calc R
C61 C 0.8293(2) -0.0777(6) 0.1080(3) 0.0482(14) Uani 1 1 d .
H61A H 0.8135 -0.0160 0.1423 0.072 Uiso 1 1 calc R
H61B H 0.8003 -0.1551 0.0853 0.072 Uiso 1 1 calc R
H61C H 0.8352 -0.0205 0.0638 0.072 Uiso 1 1 calc R
C12 C 0.89013(19) 0.1999(5) 0.1563(3) 0.0281(10) Uani 1 1 d .
C22 C 0.8865(2) 0.2445(5) 0.0756(3) 0.0404(12) Uani 1 1 d .
C32 C 0.8388(3) 0.3387(6) 0.0342(3) 0.0532(15) Uani 1 1 d .
H32A H 0.8348 0.3674 -0.0196 0.064 Uiso 1 1 calc R
C42 C 0.7971(2) 0.3908(6) 0.0714(4) 0.0545(16) Uani 1 1 d .
H42A H 0.7652 0.4526 0.0423 0.065 Uiso 1 1 calc R
C52 C 0.8030(2) 0.3516(6) 0.1507(4) 0.0479(14) Uani 1 1 d .
H52A H 0.7751 0.3888 0.1753 0.057 Uiso 1 1 calc R
C62 C 0.8494(2) 0.2572(5) 0.1959(3) 0.0379(12) Uani 1 1 d .
C72 C 0.9333(3) 0.1952(7) 0.0350(3) 0.0528(14) Uani 1 1 d .
H72A H 0.9626 0.1287 0.0731 0.063 Uiso 1 1 calc R
C82 C 0.9690(4) 0.3296(10) 0.0204(5) 0.088(2) Uani 1 1 d .
H82A H 0.9873 0.3800 0.0719 0.131 Uiso 1 1 calc R
H82B H 0.9411 0.3945 -0.0182 0.131 Uiso 1 1 calc R
H82C H 1.0007 0.2984 -0.0015 0.131 Uiso 1 1 calc R
C92 C 0.9044(4) 0.1152(8) -0.0467(4) 0.081(2) Uani 1 1 d .
H92A H 0.8826 0.0302 -0.0375 0.121 Uiso 1 1 calc R
H92B H 0.9363 0.0854 -0.0689 0.121 Uiso 1 1 calc R
H92C H 0.8761 0.1795 -0.0852 0.121 Uiso 1 1 calc R
C102 C 0.8549(2) 0.2224(6) 0.2851(4) 0.0479(13) Uani 1 1 d .
H10A H 0.8904 0.1569 0.3076 0.058 Uiso 1 1 calc R
C112 C 0.8667(3) 0.3643(8) 0.3376(4) 0.0704(19) Uani 1 1 d .
H11A H 0.9028 0.4128 0.3332 0.106 Uiso 1 1 calc R
H11B H 0.8729 0.3399 0.3945 0.106 Uiso 1 1 calc R
H11C H 0.8316 0.4283 0.3179 0.106 Uiso 1 1 calc R
C122 C 0.7975(3) 0.1459(8) 0.2925(5) 0.076(2) Uani 1 1 d .
H12A H 0.7902 0.0573 0.2604 0.113 Uiso 1 1 calc R
H12B H 0.7624 0.2098 0.2723 0.113 Uiso 1 1 calc R
H12C H 0.8036 0.1226 0.3495 0.113 Uiso 1 1 calc R

loop_
_atom_site_aniso_label
_atom_site_aniso_U_11
_atom_site_aniso_U_22
_atom_site_aniso_U_33
_atom_site_aniso_U_23
_atom_site_aniso_U_13
_atom_site_aniso_U_12
Ni1 0.0376(5) 0.0159(5) 0.0455(6) 0.000 0.0164(4) 0.000
Cl1 0.0564(12) 0.0164(8) 0.0753(13) 0.000 0.0149(10) 0.000
N11 0.0172(18) 0.0230(19) 0.0323(19) 0.0045(15) 0.0062(15) 0.0041(14)
C11 0.023(2) 0.029(2) 0.039(3) -0.001(2) 0.0033(19) -0.0031(18)
C21 0.028(2) 0.022(2) 0.029(2) 0.0029(18) 0.0102(19) 0.0015(18)
C31 0.034(4) 0.012(3) 0.039(4) 0.000 0.009(3) 0.000
C41 0.036(3) 0.038(3) 0.049(3) 0.001(2) 0.013(2) -0.008(2)
C51 0.047(3) 0.041(3) 0.043(3) -0.007(2) 0.010(2) -0.007(2)
C61 0.029(3) 0.041(3) 0.060(3) 0.001(3) -0.006(2) -0.007(2)
C12 0.023(2) 0.019(2) 0.037(3) 0.0039(18) 0.0008(19) 0.0008(17)
C22 0.039(3) 0.033(3) 0.041(3) 0.002(2) 0.002(2) -0.004(2)
C32 0.053(3) 0.045(3) 0.044(3) 0.013(3) -0.010(3) 0.000(3)
C42 0.034(3) 0.042(3) 0.065(4) 0.005(3) -0.015(3) 0.015(2)
C52 0.025(3) 0.044(3) 0.067(4) 0.001(3) 0.004(2) 0.011(2)
C62 0.026(2) 0.028(3) 0.055(3) 0.004(2) 0.007(2) 0.0006(19)
C72 0.059(4) 0.060(4) 0.036(3) 0.006(3) 0.011(3) 0.009(3)
C82 0.089(5) 0.113(7) 0.075(5) -0.015(5) 0.046(4) -0.033(5)
C92 0.118(6) 0.079(5) 0.049(4) -0.008(3) 0.031(4) -0.009(4)
C102 0.036(3) 0.053(3) 0.059(3) 0.011(3) 0.022(3) 0.008(2)
C112 0.068(4) 0.085(5) 0.061(4) -0.005(3) 0.025(3) -0.011(4)
C122 0.068(4) 0.073(5) 0.107(6) -0.003(4) 0.058(4) -0.013(4)

loop_
_atom_type_symbol
_atom_type_description
_atom_type_scat_dispersion_real
_atom_type_scat_dispersion_imag
_atom_type_scat_source
C C 0.0033 0.0016 'International Tables Vol C Tables 4.2.6.8 and 6.1.1.4'
H H 0.0000 0.0000 'International Tables Vol C Tables 4.2.6.8 and 6.1.1.4'
Cl Cl 0.1484 0.1585 'International Tables Vol C Tables 4.2.6.8 and 6.1.1.4'
Ni Ni 0.3393 1.1124 'International Tables Vol C Tables 4.2.6.8 and 6.1.1.4'
N N 0.0061 0.0033 'International Tables Vol C Tables 4.2.6.8 and 6.1.1.4'

loop_
_geom_angle_atom_site_label_1
_geom_angle_atom_site_label_2
_geom_angle_atom_site_label_3
_geom_angle
_geom_angle_site_symmetry_1
_geom_angle_site_symmetry_3
N11 Ni1 N11 97.3(2) . 2_755
N11 Ni1 Cl1 131.36(10) . .
N11 Ni1 Cl1 131.36(10) 2_755 .
C21 N11 C12 130.3(4) . .
C21 N11 Ni1 126.8(3) . .
C12 N11 Ni1 102.5(3) . .
C41 C11 C51 109.4(4) . .
C41 C11 C61 106.3(4) . .
C51 C11 C61 106.2(4) . .
C41 C11 C21 108.4(4) . .
C51 C11 C21 108.1(4) . .
C61 C11 C21 118.2(4) . .
N11 C21 C31 119.4(4) . .
N11 C21 C11 124.1(4) . .
C31 C21 C11 116.5(4) . .
C21 C31 C21 130.2(6) 2_755 .
C22 C12 C62 121.1(4) . .
C22 C12 N11 119.8(4) . .
C62 C12 N11 118.8(4) . .
C32 C22 C12 117.8(5) . .
C32 C22 C72 120.3(5) . .
C12 C22 C72 121.9(4) . .
C42 C32 C22 121.4(5) . .
C52 C42 C32 120.0(5) . .
C42 C52 C62 121.8(5) . .
C52 C62 C12 117.8(5) . .
C52 C62 C102 119.2(5) . .
C12 C62 C102 123.0(4) . .
C22 C72 C92 113.3(5) . .
C22 C72 C82 109.0(5) . .
C92 C72 C82 109.4(5) . .
C62 C102 C122 112.3(5) . .
C62 C102 C112 110.4(5) . .
C122 C102 C112 109.2(5) . .

loop_
_geom_bond_atom_site_label_1
_geom_bond_atom_site_label_2
_geom_bond_distance
_geom_bond_site_symmetry_2
Ni1 N11 1.815(3) .
Ni1 N11 1.815(3) 2_755
Ni1 Cl1 2.1367(18) .
N11 C21 1.345(6) .
N11 C12 1.418(5) .
C11 C41 1.540(7) .
C11 C51 1.545(7) .
C11 C61 1.540(6) .
C11 C21 1.545(6) .
C21 C31 1.384(5) .
C31 C21 1.384(5) 2_755
C12 C22 1.412(7) .
C12 C62 1.412(7) .
C22 C32 1.389(7) .
C22 C72 1.515(8) .
C32 C42 1.386(9) .
C42 C52 1.363(8) .
C52 C62 1.392(7) .
C62 C102 1.517(8) .
C72 C92 1.524(9) .
C72 C82 1.535(10) .
C102 C122 1.527(8) .
C102 C112 1.548(9) .
